data_1563308
loop_
_publ_author_name
'Borna, Marija'
'Hunger, Jens'
'Ormeci, Alim'
'Zahn, Dirk'
'Burkhardt, Ulrich'
'Carrillo-Cabrera, Wilder'
'Cardoso-Gil, Raul'
'Kniep, R\"udiger'

_publ_section_title
;
 High-pressure high-temperature synthesis and crystal structure of the
 isotypic rare earth (RE)--thioborate--sulfides RE9[BS3]2[BS4]3S3,
 (RE=Dy--Lu)
;
_journal_issue 2
_journal_name_full 'Journal of Solid State Chemistry'
_journal_page_first 296
_journal_page_last 303
_journal_paper_doi 10.1016/j.jssc.2010.11.004
_journal_volume 184
_journal_year 2011
_chemical_formula_moiety 'B3.33 Dy6 S14'
_chemical_formula_structural 'Dy9 (B S3)2 (B S4)3 S3'
_chemical_formula_sum 'B3.33 Dy6 S14'
_chemical_formula_weight 1459.98
_chemical_name_systematic 'Dysprosium thioborate'
_space_group_IT_number 173
_space_group_name_Hall 'P 6c'
_space_group_name_H-M_alt 'P 63'
_symmetry_cell_setting hexagonal
_symmetry_space_group_name_Hall 'P 6c'
_symmetry_space_group_name_H-M 'P 63'
_cell_angle_alpha 90.0
_cell_angle_beta 90.0
_cell_angle_gamma 120.0
_cell_formula_units_Z 1
_cell_length_a 9.4044(2)
_cell_length_b 9.4044
_cell_length_c 5.8855(3)
_cell_measurement_reflns_used 54
_cell_measurement_temperature 298
_cell_measurement_theta_max 42.457
_cell_measurement_theta_min 1.500
_cell_volume 450.79(2)
_computing_structure_refinement GSAS
_diffrn_ambient_temperature 298
_diffrn_measurement_device_type 'STOE StadiP-MP diffractometer'
_diffrn_radiation_monochromator 'curved germanium (111)'
_diffrn_radiation_polarisn_ratio 0.902
_diffrn_radiation_probe x-ray
_diffrn_radiation_source 'fine-focus sealed tube'
_diffrn_radiation_type 'Cu K\a~1~'
_diffrn_radiation_wavelength 1.540598
_exptl_absorpt_coefficient_mu 145.62
_exptl_crystal_density_diffrn 5.381
_exptl_crystal_density_method 'not measured'
_exptl_crystal_F_000 637
_pd_calc_method 'Rietveld Refinement'
_pd_char_colour brown-red
_pd_char_particle_morphology 'size < 0.40mm'
_pd_meas_2theta_range_inc 0.02
_pd_meas_2theta_range_max 109.98
_pd_meas_2theta_range_min 10.0
_pd_meas_number_of_points 5000
_pd_meas_scan_method step
_pd_phase_name 'Dy9 B5 S21'
_pd_proc_2theta_range_inc 0.02
_pd_proc_2theta_range_max 109.98
_pd_proc_2theta_range_min 10.0
_pd_proc_ls_background_function
;   GSAS Background function number 1 with 20 terms.
 Shifted Chebyshev function of 1st kind
   1:    1988.08     2:   -704.447     3:    867.371     4:   -223.158    
   5:   -24.2190     6:    76.7823     7:   -30.5126     8:   -12.4041    
   9:    23.0704    10:   -25.0335    11:    10.0644    12:    2.11827    
   13:   -12.7415    14:    13.0308    15:   -5.55881    16:   0.440814    
   17:    6.60261    18:   -8.11003    19:    4.89448    20:   -3.49146        
;
_pd_proc_ls_peak_cutoff 0.00100
_pd_proc_ls_profile_function
;
 CW Profile function number 3 with  19 terms
 Pseudovoigt profile coefficients as parameterized in
 P. Thompson, D.E. Cox & J.B. Hastings (1987). J. Appl. Cryst.,20,79-83.
 Asymmetry correction of L.W. Finger, D.E. Cox & A. P. Jephcoat (1994).
 J. Appl. Cryst.,27,892-900.
 #1(GU)   =    0.000 #2(GV)   =    8.598 #3(GW)   =    9.386
 #4(GP)   =    0.000 #5(LX)   =    4.203 #6(LY)   =    0.000
 #7(S/L)  =   0.0082 #8(H/L)  =   0.0082
 #9(trns) =    -0.46 #10(shft)=   2.8041
 #11(stec)=     4.70 #12(ptec)=    -2.25 #13(sfec)=     0.00
 #14(L11) =    0.051 #15(L22) =    0.027 #16(L33) =    0.220
 #17(L12) =    0.013 #18(L13) =   -0.089 #19(L23) =   -0.072
 Peak tails are ignored  where the intensity is below 0.0010 times the peak
   Aniso. broadening axis   0.0   0.0   1.0
;
_pd_proc_ls_prof_R_factor 0.0261
_pd_proc_ls_prof_wR_expected 0.0239
_pd_proc_ls_prof_wR_factor 0.0370
_pd_proc_number_of_points 5000
_pd_spec_mounting capillary
_pd_spec_mount_mode transmission
_refine_ls_goodness_of_fit_all 1.00
_refine_ls_matrix_type full
_refine_ls_number_constraints 2
_refine_ls_number_parameters 15
_refine_ls_number_restraints 2
_refine_ls_R_Fsqd_factor 0.0989
_refine_ls_shift/su_max 0.06
_refine_ls_shift/su_mean 0.01
_refine_ls_weighting_scheme calc
_reflns_d_resolution_high 1.000
_reflns_d_resolution_low 8.142
_reflns_limit_h_max 7
_reflns_limit_h_min 0
_reflns_limit_k_max 8
_reflns_limit_k_min 0
_reflns_limit_l_max 5
_reflns_limit_l_min 0
_reflns_number_total 178
_cod_data_source_file JSSC-2011-184-296.cif
_cod_data_source_block Dy9B5S21
_cod_depositor_comments
;
The following automatic conversions were performed:

data item '_geom_angle_publ_flag' value 'N' was changed to 'n' in
accordance with the built-in table derived from the CIF Core
dictionary named 'cif_core.dic' version 2.4.5 last updated on
2014-11-21 (48 times).

data item '_geom_bond_publ_flag' value 'N' was changed to 'n' in
accordance with the built-in table derived from the CIF Core
dictionary named 'cif_core.dic' version 2.4.5 last updated on
2014-11-21 (26 times).

Automatic conversion script
Id: cif_fix_values 8369 2020-08-20 11:38:08Z andrius 
;
_cod_original_cell_volume 450.79(4)
_cod_database_code 1563308

loop_
_symmetry_equiv_pos_site_id
_symmetry_equiv_pos_as_xyz
1 +x,+y,+z
2 x-y,+x,+z+1/2
3 -y,x-y,+z
4 -x,-y,+z+1/2
5 y-x,-x,+z
6 +y,y-x,+z+1/2

loop_
_atom_site_type_symbol
_atom_site_label
_atom_site_fract_x
_atom_site_fract_y
_atom_site_fract_z
_atom_site_occupancy
_atom_site_thermal_displace_type
_atom_site_U_iso_or_equiv
_atom_site_symmetry_multiplicity
Dy DY1 0.3775(3) 0.1492(3) 0.3088(13) 1.0 Uiso 0.0268(4) 6
S S1 0.2330(13) 0.0903(15) 0.8826(17) 1.0 Uiso 0.0300(19) 6
S S2 0.5376(8) 0.4244(9) 0.6054(17) 1.0 Uiso 0.0300(19) 6
S S3 0.3333 0.6667 0.5602(12) 1.0 Uiso 0.0300(19) 2
B B1 0.3333 0.6667 0.2293(13) 1.0 Uiso 0.0300(19) 2
B B2 0.0 0.0 0.8826(17) 0.6667 Uiso 0.0300(19) 2

loop_
_atom_type_symbol
_atom_type_number_in_cell
_atom_type_scat_dispersion_real
_atom_type_scat_dispersion_imag
_atom_type_scat_source
Dy 6.0 0.000 0.000 International_Tables_Vol_C
S 14.0 0.000 0.000 International_Tables_Vol_C
B 3.333 0.000 0.000 International_Tables_Vol_C

loop_
_geom_angle_atom_site_label_1
_geom_angle_atom_site_label_2
_geom_angle_atom_site_label_3
_geom_angle
_geom_angle_site_symmetry_1
_geom_angle_site_symmetry_2
_geom_angle_site_symmetry_3
_geom_angle_publ_flag
S1 DY1 S1 79.3(4) 1_554 . 2_554 n
S1 DY1 S1 78.8(3) 1_554 . 6_554 n
S1 DY1 S2 136.0(4) 1_554 . 1_555 n
S1 DY1 S2 149.5(4) 1_554 . 3_655 n
S1 DY1 S2 74.4(4) 1_554 . 6_554 n
S1 DY1 S3 83.0(3) 1_554 . 2_654 n
S1 DY1 S1 74.4(5) 2_554 . 6_554 n
S1 DY1 S2 77.05(31) 2_554 . 1_555 n
S1 DY1 S2 130.1(4) 2_554 . 3_655 n
S1 DY1 S2 141.6(3) 2_554 . 6_554 n
S1 DY1 S3 125.6(3) 2_554 . 2_654 n
S1 DY1 S2 128.1(3) 6_554 . 1_555 n
S1 DY1 S2 99.6(3) 6_554 . 3_655 n
S1 DY1 S2 73.4(3) 6_554 . 6_554 n
S1 DY1 S3 149.7(3) 6_554 . 2_654 n
S2 DY1 S2 68.5(4) 1_555 . 3_655 n
S2 DY1 S2 140.55(22) 1_555 . 6_554 n
S2 DY1 S3 81.35(20) 1_555 . 2_654 n
S2 DY1 S2 75.96(17) 3_655 . 6_554 n
S2 DY1 S3 84.14(22) 3_655 . 2_654 n
S2 DY1 S3 78.53(20) 6_554 . 2_654 n
DY1 S1 DY1 101.1(4) 1_556 . 2_555 n
DY1 S1 DY1 102.0(5) 1_556 . 6_555 n
DY1 S1 B2 115.26(24) 1_556 . 1_555 n
DY1 S1 DY1 156.1(5) 2_555 . 6_555 n
DY1 S1 B2 81.9(5) 2_555 . 1_555 n
DY1 S1 B2 82.8(4) 6_555 . 1_555 n
DY1 S2 DY1 94.53(20) 1_555 . 2_555 n
DY1 S2 DY1 96.3(4) 1_555 . 5_665 n
DY1 S2 B1 89.6(4) 1_555 . 2_655 n
DY1 S2 DY1 139.9(3) 2_555 . 5_665 n
DY1 S2 B1 124.4(4) 2_555 . 2_655 n
DY1 S2 B1 94.2(3) 5_665 . 2_655 n
DY1 S3 DY1 95.12(24) 2_555 . 4_665 n
DY1 S3 DY1 95.13(24) 2_555 . 6_565 n
DY1 S3 B1 121.54(18) 2_555 . 1_555 n
DY1 S3 DY1 95.14(24) 4_665 . 6_565 n
DY1 S3 B1 121.54(18) 4_665 . 1_555 n
DY1 S3 B1 121.55(18) 6_565 . 1_555 n
S2 B1 S2 106.8(4) 2_554 . 4_664 n
S2 B1 S2 106.8(4) 2_554 . 6_564 n
S2 B1 S3 112.0(4) 2_554 . 1_555 n
S2 B1 S2 106.8(4) 4_664 . 6_564 n
S2 B1 S3 112.0(4) 4_664 . 1_555 n
S2 B1 S3 112.0(4) 6_564 . 1_555 n
S1 B2 S1 120.0 1_555 . 3_555 n
S1 B2 S1 120.0 1_555 . 5_555 n
S1 B2 S1 120.0 3_555 . 5_555 n

loop_
_geom_bond_atom_site_label_1
_geom_bond_atom_site_label_2
_geom_bond_distance
_geom_bond_site_symmetry_1
_geom_bond_site_symmetry_2
_geom_bond_publ_flag
DY1 S1 2.773(11) . 1_554 n
DY1 S1 2.725(14) . 2_554 n
DY1 S1 2.757(15) . 6_554 n
DY1 S2 2.848(9) . 1_555 n
DY1 S2 2.694(9) . 3_655 n
DY1 S2 2.966(9) . 6_554 n
DY1 S3 2.796(6) . 2_654 n
S1 DY1 2.773(11) . 1_556 n
S1 DY1 2.757(15) . 2_555 n
S1 DY1 2.725(14) . 6_555 n
S1 B2 1.913(11) . 1_555 n
S2 DY1 2.848(9) . 1_555 n
S2 DY1 2.966(9) . 2_555 n
S2 DY1 2.694(9) . 5_665 n
S2 B1 1.943(9) . 2_655 n
S3 DY1 2.797(6) . 2_555 n
S3 DY1 2.797(6) . 4_665 n
S3 DY1 2.796(6) . 6_565 n
S3 B1 1.947(9) . 1_555 n
B1 S2 1.943(9) . 2_554 n
B1 S2 1.944(9) . 4_664 n
B1 S2 1.943(9) . 6_564 n
B1 S3 1.947(9) . 1_555 n
B2 S1 1.913(11) . 1_555 n
B2 S1 1.913(11) . 3_555 n
B2 S1 1.913(11) . 5_555 n
